data_4341478
loop_
_publ_author_name
'Rams, Micha\/l'
'Peresypkina, Eugenia V.'
'Mironov, Vladimir S.'
'Wernsdorfer, Wolfgang'
'Vostrikova, Kira E.'

_publ_section_title
;
 Magnetic Relaxation of 1D Coordination Polymers (X)2[Mn(acacen)Fe(CN)6],
 X = Ph4P(+), Et4N(+).
;
_journal_issue 19
_journal_name_full 'Inorganic chemistry'
_journal_page_first 10291
_journal_page_last 10300
_journal_paper_doi 10.1021/ic501330j
_journal_volume 53
_journal_year 2014
_chemical_formula_moiety '(C18 H18 Fe Mn N8 O2), 2(C24 H20 P), 0.5(C2 H5 O H), C3 H7 O H'
_chemical_formula_structural '(P Ph4)2 [Mn(C12 H18 N2 O2) Fe (C N)6] * i-PrOH * 0.5(EtOH)'
_chemical_formula_sum 'C70 H69 Fe Mn N8 O3.5 P2'
_chemical_formula_weight 1251.06
_chemical_name_systematic
; 
 ? 
;
_space_group_IT_number 2
_symmetry_cell_setting triclinic
_symmetry_space_group_name_Hall '-P 1'
_symmetry_space_group_name_H-M 'P -1'
_atom_sites_solution_hydrogens geom
_atom_sites_solution_primary direct
_atom_sites_solution_secondary difmap
_audit_creation_method SHELXL-97
_cell_angle_alpha 94.0850(10)
_cell_angle_beta 110.0980(10)
_cell_angle_gamma 114.0380(10)
_cell_formula_units_Z 2
_cell_length_a 13.3007(4)
_cell_length_b 15.2241(4)
_cell_length_c 18.5888(5)
_cell_measurement_temperature 100(2)
_cell_volume 3128.88(16)
_computing_cell_refinement 'Apex2 V.1.27 (Bruker, 2005)'
_computing_data_collection 'Apex2 V.1.27 (Bruker, 2005)'
_computing_data_reduction 'Apex2 V.1.27 (Bruker, 2005)'
_computing_molecular_graphics 'SHELXTL V6.22 (Bruker, 2000-2005)'
_computing_publication_material 'local programs'
_computing_structure_refinement 'SHELXL-97 (Sheldrick, 1997)'
_computing_structure_solution 'SHELXS-97 (Sheldrick, 1990)'
_diffrn_ambient_temperature 100(2)
_diffrn_measured_fraction_theta_full 0.999
_diffrn_measured_fraction_theta_max 0.995
_diffrn_radiation_monochromator graphite
_diffrn_radiation_source 'fine-focus sealed tube'
_diffrn_radiation_type MoK\a
_diffrn_radiation_wavelength 0.71073
_diffrn_reflns_av_R_equivalents 0.0303
_diffrn_reflns_av_sigmaI/netI 0.0588
_diffrn_reflns_limit_h_max 17
_diffrn_reflns_limit_h_min -17
_diffrn_reflns_limit_k_max 19
_diffrn_reflns_limit_k_min -18
_diffrn_reflns_limit_l_max 16
_diffrn_reflns_limit_l_min -24
_diffrn_reflns_number 22202
_diffrn_reflns_theta_full 25.00
_diffrn_reflns_theta_max 27.50
_diffrn_reflns_theta_min 1.20
_exptl_absorpt_coefficient_mu 0.540
_exptl_absorpt_correction_T_max 0.7461
_exptl_absorpt_correction_T_min 0.6974
_exptl_absorpt_correction_type empirical
_exptl_absorpt_process_details 'based on intensities (SADABS, Bruker, 2005)'
_exptl_crystal_colour brown
_exptl_crystal_density_diffrn 1.328
_exptl_crystal_density_method 'not measured'
_exptl_crystal_description prism
_exptl_crystal_F_000 1308
_exptl_crystal_size_max 0.468
_exptl_crystal_size_mid 0.173
_exptl_crystal_size_min 0.114
_refine_diff_density_max 1.023
_refine_diff_density_min -0.416
_refine_diff_density_rms 0.072
_refine_ls_extinction_method none
_refine_ls_goodness_of_fit_ref 1.014
_refine_ls_hydrogen_treatment mixed
_refine_ls_matrix_type full
_refine_ls_number_parameters 800
_refine_ls_number_reflns 14307
_refine_ls_number_restraints 0
_refine_ls_restrained_S_all 1.014
_refine_ls_R_factor_all 0.0698
_refine_ls_R_factor_gt 0.0464
_refine_ls_shift/su_max 0.002
_refine_ls_shift/su_mean 0.000
_refine_ls_structure_factor_coef Fsqd
_refine_ls_weighting_details 'calc w=1/[\s^2^(Fo^2^)+(0.0506P)^2^+2.2167P] where P=(Fo^2^+2Fc^2^)/3'
_refine_ls_weighting_scheme calc
_refine_ls_wR_factor_gt 0.1053
_refine_ls_wR_factor_ref 0.1200
_reflns_number_gt 10653
_reflns_number_total 14307
_reflns_threshold_expression >2sigma(I)
_cod_data_source_file ic501330j_si_002.cif
_cod_data_source_block 443
_cod_original_cell_volume 3128.88(15)
_cod_original_sg_symbol_H-M P-1
_cod_original_formula_sum 'C70 H69 Fe Mn N8 O3.50 P2'
_cod_database_code 4341478

loop_
_symmetry_equiv_pos_as_xyz
'x, y, z'
'-x, -y, -z'

loop_
_atom_site_label
_atom_site_type_symbol
_atom_site_fract_x
_atom_site_fract_y
_atom_site_fract_z
_atom_site_U_iso_or_equiv
_atom_site_adp_type
_atom_site_occupancy
_atom_site_symmetry_multiplicity
_atom_site_calc_flag
_atom_site_refinement_flags
_atom_site_disorder_assembly
_atom_site_disorder_group
Fe1 Fe 0.5000 0.5000 0.5000 0.01227(11) Uani 1 2 d S . .
Fe2 Fe 1.0000 1.0000 1.0000 0.01613(11) Uani 1 2 d S . .
N1 N 0.5724(2) 0.64537(16) 0.39686(13) 0.0217(5) Uani 1 1 d . . .
N2 N 0.75415(19) 0.61076(15) 0.63760(12) 0.0173(4) Uani 1 1 d . . .
N3 N 0.5911(2) 0.37170(17) 0.42924(13) 0.0217(5) Uani 1 1 d . . .
N4 N 1.1379(3) 1.11342(19) 0.90432(15) 0.0370(6) Uani 1 1 d . . .
N5 N 0.7629(2) 0.98610(19) 0.87771(15) 0.0354(6) Uani 1 1 d . . .
N6 N 0.9304(2) 0.79894(16) 0.89652(12) 0.0198(4) Uani 1 1 d . . .
O11 O 1.00873(15) 0.75280(13) 0.76851(10) 0.0200(4) Uani 1 1 d . . .
O21 O 0.87135(15) 0.59383(12) 0.80880(10) 0.0164(3) Uani 1 1 d . . .
N11 N 0.83098(19) 0.81441(15) 0.73577(12) 0.0171(4) Uani 1 1 d . . .
N21 N 0.69030(18) 0.65371(15) 0.76659(11) 0.0144(4) Uani 1 1 d . . .
C1 C 0.5460(2) 0.59198(18) 0.43572(14) 0.0153(5) Uani 1 1 d . . .
C2 C 0.6602(2) 0.57014(17) 0.58526(14) 0.0140(5) Uani 1 1 d . . .
C3 C 0.5563(2) 0.41854(18) 0.45550(14) 0.0154(5) Uani 1 1 d . . .
C4 C 1.0864(3) 1.0703(2) 0.93955(15) 0.0240(6) Uani 1 1 d . . .
C5 C 0.8517(2) 0.99305(19) 0.92413(15) 0.0214(5) Uani 1 1 d . . .
C6 C 0.9575(2) 0.87354(18) 0.93642(14) 0.0168(5) Uani 1 1 d . . .
Mn1 Mn 0.85488(3) 0.70262(3) 0.77137(2) 0.01412(9) Uani 1 1 d . . .
C11 C 1.2041(3) 0.8685(3) 0.7889(2) 0.0394(8) Uani 1 1 d . . .
H11F H 1.2048 0.8239 0.7486 0.059 Uiso 1 1 calc R . .
H11G H 1.2424 0.8594 0.8412 0.059 Uiso 1 1 calc R . .
H11H H 1.2486 0.9374 0.7875 0.059 Uiso 1 1 calc R . .
C12 C 1.0762(2) 0.8453(2) 0.77271(15) 0.0230(6) Uani 1 1 d . . .
C13 C 1.0382(2) 0.9163(2) 0.76274(15) 0.0248(6) Uani 1 1 d . . .
H13F H 1.0972 0.9817 0.7691 0.030 Uiso 1 1 calc R . .
C14 C 0.9181(2) 0.90122(19) 0.74361(14) 0.0212(5) Uani 1 1 d . . .
C15 C 0.8943(3) 0.98918(19) 0.73304(16) 0.0257(6) Uani 1 1 d . . .
H15A H 0.8655 1.0034 0.7722 0.039 Uiso 1 1 calc R . .
H15B H 0.8328 0.9742 0.6798 0.039 Uiso 1 1 calc R . .
H15C H 0.9690 1.0471 0.7403 0.039 Uiso 1 1 calc R . .
C21 C 0.8252(3) 0.43701(19) 0.83547(16) 0.0231(6) Uani 1 1 d . . .
H21F H 0.8946 0.4680 0.8868 0.035 Uiso 1 1 calc R . .
H21G H 0.8483 0.4125 0.7967 0.035 Uiso 1 1 calc R . .
H21H H 0.7592 0.3814 0.8407 0.035 Uiso 1 1 calc R . .
C22 C 0.7843(2) 0.51233(17) 0.80824(14) 0.0157(5) Uani 1 1 d . . .
C23 C 0.6669(2) 0.49381(18) 0.78661(15) 0.0177(5) Uani 1 1 d . . .
H23F H 0.6108 0.4293 0.7847 0.021 Uiso 1 1 calc R . .
C24 C 0.6214(2) 0.56336(18) 0.76660(14) 0.0159(5) Uani 1 1 d . . .
C25 C 0.4896(2) 0.52915(19) 0.74648(15) 0.0196(5) Uani 1 1 d . . .
H25A H 0.4807 0.5716 0.7835 0.029 Uiso 1 1 calc R . .
H25B H 0.4522 0.4603 0.7503 0.029 Uiso 1 1 calc R . .
H25C H 0.4499 0.5332 0.6925 0.029 Uiso 1 1 calc R . .
C31 C 0.7044(2) 0.7941(2) 0.70862(16) 0.0225(6) Uani 1 1 d . . .
H31A H 0.6603 0.7596 0.6518 0.027 Uiso 1 1 calc R . .
H31B H 0.6997 0.8572 0.7156 0.027 Uiso 1 1 calc R . .
C32 C 0.6481(2) 0.72959(19) 0.75646(15) 0.0189(5) Uani 1 1 d . . .
H32A H 0.6717 0.7708 0.8088 0.023 Uiso 1 1 calc R . .
H32B H 0.5590 0.6972 0.7287 0.023 Uiso 1 1 calc R . .
P1 P 0.25512(6) 0.58895(5) 0.88522(4) 0.01976(14) Uani 1 1 d . . .
P2 P 0.23995(6) 0.87253(5) 0.50513(4) 0.01511(13) Uani 1 1 d . . .
C111 C 0.4091(3) 0.6152(2) 0.90979(16) 0.0273(6) Uani 1 1 d . . .
C112 C 0.4927(3) 0.7147(3) 0.92056(19) 0.0407(8) Uani 1 1 d . . .
H11A H 0.4665 0.7643 0.9151 0.049 Uiso 1 1 calc R . .
C113 C 0.6124(3) 0.7398(3) 0.9390(2) 0.0502(10) Uani 1 1 d . . .
H11B H 0.6685 0.8062 0.9452 0.060 Uiso 1 1 calc R . .
C114 C 0.6496(3) 0.6682(4) 0.94838(19) 0.0543(11) Uani 1 1 d . . .
H11C H 0.7324 0.6861 0.9623 0.065 Uiso 1 1 calc R . .
C115 C 0.5710(3) 0.5717(3) 0.93824(19) 0.0490(11) Uani 1 1 d . . .
H11D H 0.5993 0.5234 0.9448 0.059 Uiso 1 1 calc R . .
C116 C 0.4465(3) 0.5432(3) 0.91781(17) 0.0385(8) Uani 1 1 d . . .
H11E H 0.3907 0.4761 0.9099 0.046 Uiso 1 1 calc R . .
C121 C 0.1670(2) 0.4682(2) 0.89409(16) 0.0227(6) Uani 1 1 d . . .
C122 C 0.1237(3) 0.3850(2) 0.8344(2) 0.0407(8) Uani 1 1 d . . .
H12A H 0.1399 0.3923 0.7886 0.049 Uiso 1 1 calc R . .
C123 C 0.0572(4) 0.2921(2) 0.8417(2) 0.0468(9) Uani 1 1 d . . .
H12B H 0.0283 0.2354 0.8009 0.056 Uiso 1 1 calc R . .
C124 C 0.0321(3) 0.2802(2) 0.90770(19) 0.0350(7) Uani 1 1 d . . .
H12C H -0.0143 0.2157 0.9120 0.042 Uiso 1 1 calc R . .
C125 C 0.0747(3) 0.3620(2) 0.96694(18) 0.0301(6) Uani 1 1 d . . .
H12D H 0.0576 0.3541 1.0124 0.036 Uiso 1 1 calc R . .
C126 C 0.1422(2) 0.4556(2) 0.96063(17) 0.0251(6) Uani 1 1 d . . .
H12E H 0.1719 0.5118 1.0020 0.030 Uiso 1 1 calc R . .
C131 C 0.1885(2) 0.59245(19) 0.78434(15) 0.0192(5) Uani 1 1 d . . .
C132 C 0.0653(2) 0.56374(19) 0.74848(16) 0.0226(5) Uani 1 1 d . . .
H13A H 0.0182 0.5478 0.7787 0.027 Uiso 1 1 calc R . .
C133 C 0.0114(3) 0.5585(2) 0.66877(16) 0.0256(6) Uani 1 1 d . . .
H13B H -0.0720 0.5409 0.6446 0.031 Uiso 1 1 calc R . .
C134 C 0.0797(3) 0.5790(2) 0.62440(17) 0.0282(6) Uani 1 1 d . . .
H13C H 0.0420 0.5727 0.5693 0.034 Uiso 1 1 calc R . .
C135 C 0.2019(3) 0.6085(2) 0.65951(18) 0.0289(6) Uani 1 1 d . . .
H13D H 0.2481 0.6235 0.6287 0.035 Uiso 1 1 calc R . .
C136 C 0.2576(3) 0.6164(2) 0.73955(16) 0.0236(6) Uani 1 1 d . . .
H13E H 0.3420 0.6379 0.7639 0.028 Uiso 1 1 calc R . .
C141 C 0.2607(2) 0.67953(19) 0.95582(16) 0.0211(5) Uani 1 1 d . . .
C142 C 0.3441(3) 0.7035(2) 1.03421(17) 0.0270(6) Uani 1 1 d . . .
H14A H 0.3979 0.6753 1.0471 0.032 Uiso 1 1 calc R . .
C143 C 0.3484(3) 0.7680(2) 1.09286(18) 0.0308(6) Uani 1 1 d . . .
H14B H 0.4037 0.7832 1.1461 0.037 Uiso 1 1 calc R . .
C144 C 0.2712(3) 0.8101(2) 1.07318(18) 0.0318(7) Uani 1 1 d . . .
H14C H 0.2740 0.8546 1.1131 0.038 Uiso 1 1 calc R . .
C145 C 0.1906(3) 0.7881(2) 0.99654(19) 0.0325(7) Uani 1 1 d . . .
H14D H 0.1393 0.8188 0.9840 0.039 Uiso 1 1 calc R . .
C146 C 0.1826(2) 0.7216(2) 0.93677(17) 0.0254(6) Uani 1 1 d . . .
H14E H 0.1249 0.7053 0.8841 0.031 Uiso 1 1 calc R . .
C211 C 0.2839(2) 0.82222(19) 0.43769(15) 0.0185(5) Uani 1 1 d . . .
C212 C 0.2908(3) 0.7336(2) 0.44248(16) 0.0250(6) Uani 1 1 d . . .
H21A H 0.2688 0.6986 0.4794 0.030 Uiso 1 1 calc R . .
C213 C 0.3301(3) 0.6968(2) 0.39292(17) 0.0311(7) Uani 1 1 d . . .
H21B H 0.3363 0.6372 0.3966 0.037 Uiso 1 1 calc R . .
C214 C 0.3603(3) 0.7469(2) 0.33829(17) 0.0328(7) Uani 1 1 d . . .
H21C H 0.3890 0.7225 0.3054 0.039 Uiso 1 1 calc R . .
C215 C 0.3487(3) 0.8324(2) 0.33146(17) 0.0316(7) Uani 1 1 d . . .
H21D H 0.3667 0.8652 0.2925 0.038 Uiso 1 1 calc R . .
C216 C 0.3107(2) 0.8709(2) 0.38131(16) 0.0240(6) Uani 1 1 d . . .
H21E H 0.3033 0.9300 0.3768 0.029 Uiso 1 1 calc R . .
C221 C 0.3461(2) 0.90811(18) 0.60648(14) 0.0171(5) Uani 1 1 d . . .
C222 C 0.4079(2) 0.8542(2) 0.63644(16) 0.0250(6) Uani 1 1 d . . .
H22A H 0.3999 0.7998 0.6025 0.030 Uiso 1 1 calc R . .
C223 C 0.4812(3) 0.8817(2) 0.71685(17) 0.0317(7) Uani 1 1 d . . .
H22B H 0.5242 0.8459 0.7376 0.038 Uiso 1 1 calc R . .
C224 C 0.4927(2) 0.9597(2) 0.76694(17) 0.0285(6) Uani 1 1 d . . .
H22C H 0.5423 0.9768 0.8218 0.034 Uiso 1 1 calc R . .
C225 C 0.4318(2) 1.0130(2) 0.73717(16) 0.0265(6) Uani 1 1 d . . .
H22D H 0.4399 1.0669 0.7717 0.032 Uiso 1 1 calc R . .
C226 C 0.3591(2) 0.98807(19) 0.65724(16) 0.0214(5) Uani 1 1 d . . .
H22E H 0.3181 1.0253 0.6369 0.026 Uiso 1 1 calc R . .
C231 C 0.0950(2) 0.78202(18) 0.49536(15) 0.0170(5) Uani 1 1 d . . .
C232 C 0.0113(2) 0.71426(19) 0.42365(17) 0.0248(6) Uani 1 1 d . . .
H23A H 0.0325 0.7128 0.3799 0.030 Uiso 1 1 calc R . .
C233 C -0.0513(2) 0.7172(2) 0.55177(17) 0.0233(6) Uani 1 1 d . . .
H23B H -0.0727 0.7179 0.5955 0.028 Uiso 1 1 calc R . .
C234 C -0.1031(3) 0.6487(2) 0.41593(18) 0.0296(6) Uani 1 1 d . . .
H23C H -0.1603 0.6025 0.3668 0.036 Uiso 1 1 calc R . .
C235 C -0.1342(2) 0.6504(2) 0.47981(18) 0.0278(6) Uani 1 1 d . . .
H23D H -0.2127 0.6055 0.4742 0.033 Uiso 1 1 calc R . .
C236 C 0.0628(2) 0.78303(18) 0.55973(16) 0.0191(5) Uani 1 1 d . . .
H23E H 0.1196 0.8291 0.6090 0.023 Uiso 1 1 calc R . .
C241 C 0.2316(2) 0.98281(18) 0.48324(14) 0.0166(5) Uani 1 1 d . . .
C242 C 0.1233(2) 0.98787(18) 0.46095(14) 0.0178(5) Uani 1 1 d . . .
H24A H 0.0511 0.9314 0.4537 0.021 Uiso 1 1 calc R . .
C243 C 0.1222(2) 1.07683(19) 0.44938(15) 0.0211(5) Uani 1 1 d . . .
H24B H 0.0490 1.0813 0.4347 0.025 Uiso 1 1 calc R . .
C244 C 0.2272(2) 1.15880(19) 0.45913(15) 0.0214(5) Uani 1 1 d . . .
H24C H 0.2254 1.2191 0.4508 0.026 Uiso 1 1 calc R . .
C245 C 0.3350(2) 1.15355(18) 0.48098(15) 0.0197(5) Uani 1 1 d . . .
H24D H 0.4067 1.2100 0.4873 0.024 Uiso 1 1 calc R . .
C246 C 0.3378(2) 1.06585(18) 0.49349(14) 0.0189(5) Uani 1 1 d . . .
H24E H 0.4116 1.0621 0.5090 0.023 Uiso 1 1 calc R . .
O1S O 0.5860(2) 0.7571(2) 0.27975(15) 0.0495(6) Uani 1 1 d . . .
H1 H 0.5578 0.7128 0.3114 0.050 Uiso 1 1 d . . .
C3S C 0.7984(3) 0.8463(3) 0.3205(3) 0.0584(11) Uani 1 1 d . . .
H2 H 0.8184 0.9180 0.3267 0.088 Uiso 1 1 d . . .
H3 H 0.8568 0.8328 0.3066 0.088 Uiso 1 1 d . . .
H4 H 0.8039 0.8315 0.3717 0.088 Uiso 1 1 d . . .
C1A C 0.6526(9) 0.7286(8) 0.1828(6) 0.063(3) Uani 0.55 1 d P A 1
H1AA H 0.5975 0.6573 0.1624 0.095 Uiso 0.55 1 calc PR A 1
H1AB H 0.7253 0.7436 0.1734 0.095 Uiso 0.55 1 calc PR A 1
H1AC H 0.6126 0.7658 0.1557 0.095 Uiso 0.55 1 calc PR A 1
C2A C 0.6846(4) 0.7557(3) 0.2641(3) 0.0400(10) Uani 0.80 1 d P A 1
H2AA H 0.6932 0.6973 0.2814 0.048 Uiso 0.80 1 d P B 1
C1B C 0.6646(15) 0.7667(10) 0.1795(10) 0.073(5) Uiso 0.45 1 d P A 2
H1BA H 0.7307 0.7515 0.1827 0.109 Uiso 0.45 1 calc PR A 2
H1BB H 0.6632 0.8151 0.1476 0.109 Uiso 0.45 1 calc PR A 2
H1BC H 0.5878 0.7058 0.1550 0.109 Uiso 0.45 1 calc PR A 2
C2B C 0.6827(16) 0.8077(14) 0.2582(10) 0.035(4) Uiso 0.20 1 d P A 2
H2BA H 0.6761 0.8693 0.2508 0.042 Uiso 0.20 1 d P C 2
O2S O 0.6369(5) 0.9023(4) 0.0850(4) 0.0657(17) Uani 0.50 1 d P . .
H2SA H 0.6970 0.8920 0.0943 0.099 Uiso 0.50 1 calc PR . .
C4S C 0.6329(9) 0.9637(6) 0.0279(5) 0.064(2) Uani 0.50 1 d P . .
H4SA H 0.7081 1.0274 0.0495 0.077 Uiso 0.50 1 calc PR . .
H4SB H 0.6270 0.9292 -0.0217 0.077 Uiso 0.50 1 calc PR . .
C5S C 0.5299(12) 0.9829(12) 0.0115(9) 0.109(4) Uani 0.50 1 d P . .
H5SA H 0.5228 1.0242 -0.0262 0.163 Uiso 0.50 1 d P . .
H5SB H 0.5319 1.0168 0.0593 0.163 Uiso 0.50 1 d P . .
H5SC H 0.4535 0.9213 -0.0107 0.163 Uiso 0.50 1 d P . .

loop_
_atom_site_aniso_label
_atom_site_aniso_U_11
_atom_site_aniso_U_22
_atom_site_aniso_U_33
_atom_site_aniso_U_23
_atom_site_aniso_U_13
_atom_site_aniso_U_12
Fe1 0.0109(2) 0.0122(2) 0.0137(2) 0.00097(18) 0.00535(19) 0.00543(19)
Fe2 0.0160(3) 0.0150(3) 0.0143(2) -0.00058(19) 0.0030(2) 0.0077(2)
N1 0.0216(12) 0.0196(11) 0.0235(11) 0.0032(9) 0.0111(10) 0.0079(10)
N2 0.0148(11) 0.0192(11) 0.0169(10) 0.0022(8) 0.0078(9) 0.0063(9)
N3 0.0241(12) 0.0261(12) 0.0213(11) 0.0063(9) 0.0114(10) 0.0155(10)
N4 0.0424(16) 0.0252(14) 0.0315(14) 0.0012(11) 0.0176(13) 0.0037(12)
N5 0.0301(14) 0.0356(15) 0.0330(14) -0.0029(11) 0.0003(12) 0.0204(12)
N6 0.0212(12) 0.0197(11) 0.0181(11) 0.0035(9) 0.0074(9) 0.0097(10)
O11 0.0132(9) 0.0214(9) 0.0218(9) 0.0029(7) 0.0072(7) 0.0051(8)
O21 0.0143(9) 0.0146(9) 0.0206(9) 0.0033(7) 0.0075(7) 0.0070(7)
N11 0.0169(11) 0.0159(11) 0.0165(10) 0.0030(8) 0.0068(8) 0.0060(9)
N21 0.0142(10) 0.0155(10) 0.0156(10) 0.0029(8) 0.0072(8) 0.0080(9)
C1 0.0112(11) 0.0138(12) 0.0174(12) -0.0011(9) 0.0029(9) 0.0058(10)
C2 0.0156(12) 0.0140(11) 0.0172(12) 0.0038(9) 0.0113(10) 0.0076(10)
C3 0.0122(12) 0.0156(12) 0.0161(11) 0.0030(9) 0.0047(9) 0.0052(10)
C4 0.0267(15) 0.0185(13) 0.0188(13) -0.0024(10) 0.0052(11) 0.0077(12)
C5 0.0224(14) 0.0169(13) 0.0214(13) -0.0013(10) 0.0058(11) 0.0095(11)
C6 0.0150(12) 0.0167(13) 0.0161(12) 0.0030(10) 0.0041(10) 0.0071(10)
Mn1 0.01201(18) 0.01293(18) 0.01691(18) 0.00246(14) 0.00637(15) 0.00510(15)
C11 0.0187(15) 0.048(2) 0.0422(19) 0.0222(16) 0.0123(14) 0.0051(14)
C12 0.0166(13) 0.0282(15) 0.0156(12) 0.0052(10) 0.0070(10) 0.0023(11)
C13 0.0208(14) 0.0181(13) 0.0213(13) 0.0048(10) 0.0067(11) -0.0022(11)
C14 0.0270(14) 0.0176(13) 0.0144(12) 0.0034(10) 0.0081(11) 0.0065(11)
C15 0.0351(16) 0.0167(13) 0.0210(13) 0.0042(10) 0.0118(12) 0.0080(12)
C21 0.0264(15) 0.0211(14) 0.0284(14) 0.0095(11) 0.0125(12) 0.0154(12)
C22 0.0215(13) 0.0144(12) 0.0132(11) 0.0021(9) 0.0090(10) 0.0088(10)
C23 0.0198(13) 0.0129(12) 0.0233(13) 0.0065(10) 0.0131(11) 0.0065(10)
C24 0.0152(12) 0.0185(12) 0.0148(11) 0.0010(9) 0.0084(10) 0.0072(10)
C25 0.0152(13) 0.0214(13) 0.0234(13) 0.0043(10) 0.0106(11) 0.0076(11)
C31 0.0213(14) 0.0222(14) 0.0287(14) 0.0091(11) 0.0110(12) 0.0131(12)
C32 0.0190(13) 0.0201(13) 0.0242(13) 0.0076(10) 0.0108(11) 0.0132(11)
P1 0.0171(3) 0.0234(4) 0.0238(3) 0.0071(3) 0.0098(3) 0.0124(3)
P2 0.0146(3) 0.0135(3) 0.0202(3) 0.0051(2) 0.0090(3) 0.0075(3)
C111 0.0200(14) 0.0465(18) 0.0209(13) 0.0091(12) 0.0093(11) 0.0194(14)
C112 0.0218(16) 0.052(2) 0.0399(18) 0.0028(15) 0.0123(14) 0.0114(15)
C113 0.0210(17) 0.081(3) 0.0348(18) 0.0069(18) 0.0099(14) 0.0136(18)
C114 0.0296(19) 0.112(4) 0.0261(17) 0.027(2) 0.0116(15) 0.036(2)
C115 0.054(2) 0.107(3) 0.0269(16) 0.040(2) 0.0257(17) 0.063(3)
C116 0.045(2) 0.073(2) 0.0271(15) 0.0281(16) 0.0236(15) 0.044(2)
C121 0.0239(14) 0.0228(14) 0.0311(14) 0.0100(11) 0.0139(12) 0.0166(12)
C122 0.071(3) 0.0279(17) 0.0387(18) 0.0143(14) 0.0358(18) 0.0247(17)
C123 0.074(3) 0.0209(16) 0.046(2) 0.0058(14) 0.031(2) 0.0180(17)
C124 0.0396(19) 0.0246(16) 0.0468(19) 0.0156(14) 0.0198(15) 0.0174(14)
C125 0.0251(15) 0.0368(17) 0.0349(16) 0.0165(13) 0.0156(13) 0.0163(14)
C126 0.0224(14) 0.0262(15) 0.0290(14) 0.0072(11) 0.0119(12) 0.0121(12)
C131 0.0187(13) 0.0194(13) 0.0242(13) 0.0071(10) 0.0099(11) 0.0119(11)
C132 0.0207(14) 0.0228(14) 0.0289(14) 0.0084(11) 0.0141(12) 0.0108(12)
C133 0.0226(14) 0.0258(15) 0.0309(15) 0.0050(11) 0.0090(12) 0.0153(12)
C134 0.0385(17) 0.0294(16) 0.0275(15) 0.0098(12) 0.0138(13) 0.0247(14)
C135 0.0396(18) 0.0319(16) 0.0355(16) 0.0162(13) 0.0252(14) 0.0254(15)
C136 0.0231(14) 0.0241(14) 0.0344(15) 0.0116(12) 0.0170(12) 0.0155(12)
C141 0.0180(13) 0.0174(13) 0.0275(14) 0.0032(10) 0.0119(11) 0.0058(11)
C142 0.0245(15) 0.0257(15) 0.0319(15) 0.0049(12) 0.0116(12) 0.0128(13)
C143 0.0288(16) 0.0236(15) 0.0322(16) -0.0003(12) 0.0122(13) 0.0063(13)
C144 0.0312(17) 0.0205(15) 0.0400(17) -0.0028(12) 0.0170(14) 0.0082(13)
C145 0.0278(16) 0.0236(15) 0.0517(19) 0.0080(13) 0.0187(15) 0.0149(13)
C146 0.0179(14) 0.0239(14) 0.0343(15) 0.0072(12) 0.0107(12) 0.0094(12)
C211 0.0136(12) 0.0193(13) 0.0216(13) 0.0016(10) 0.0078(10) 0.0068(10)
C212 0.0262(15) 0.0283(15) 0.0250(14) 0.0051(11) 0.0090(12) 0.0181(13)
C213 0.0290(16) 0.0358(17) 0.0301(15) -0.0018(12) 0.0061(13) 0.0230(14)
C214 0.0197(15) 0.0465(19) 0.0290(15) -0.0065(13) 0.0090(12) 0.0157(14)
C215 0.0243(15) 0.0390(18) 0.0278(15) 0.0032(13) 0.0168(13) 0.0069(13)
C216 0.0201(14) 0.0249(14) 0.0252(14) 0.0046(11) 0.0117(11) 0.0071(12)
C221 0.0128(12) 0.0169(12) 0.0208(12) 0.0042(10) 0.0077(10) 0.0055(10)
C222 0.0238(14) 0.0294(15) 0.0280(14) 0.0064(11) 0.0105(12) 0.0181(13)
C223 0.0265(16) 0.0457(19) 0.0302(15) 0.0149(13) 0.0093(13) 0.0243(15)
C224 0.0170(14) 0.0368(17) 0.0255(14) 0.0066(12) 0.0061(11) 0.0092(13)
C225 0.0199(14) 0.0233(14) 0.0265(14) 0.0012(11) 0.0079(12) 0.0032(12)
C226 0.0182(13) 0.0183(13) 0.0270(14) 0.0051(10) 0.0098(11) 0.0073(11)
C231 0.0154(12) 0.0133(12) 0.0260(13) 0.0076(10) 0.0097(10) 0.0087(10)
C232 0.0223(14) 0.0195(14) 0.0314(15) 0.0029(11) 0.0128(12) 0.0077(12)
C233 0.0224(14) 0.0258(14) 0.0367(15) 0.0177(12) 0.0190(12) 0.0173(12)
C234 0.0190(14) 0.0210(14) 0.0378(17) -0.0006(12) 0.0077(12) 0.0038(12)
C235 0.0151(13) 0.0203(14) 0.0512(18) 0.0133(13) 0.0165(13) 0.0080(11)
C236 0.0168(13) 0.0162(12) 0.0282(14) 0.0078(10) 0.0110(11) 0.0095(11)
C241 0.0170(12) 0.0145(12) 0.0183(12) 0.0035(9) 0.0066(10) 0.0077(10)
C242 0.0167(13) 0.0170(12) 0.0211(12) 0.0053(10) 0.0095(10) 0.0074(10)
C243 0.0206(14) 0.0219(14) 0.0243(13) 0.0056(10) 0.0082(11) 0.0137(11)
C244 0.0278(15) 0.0148(12) 0.0221(13) 0.0030(10) 0.0083(11) 0.0120(11)
C245 0.0197(13) 0.0127(12) 0.0203(12) 0.0019(9) 0.0064(10) 0.0035(10)
C246 0.0153(12) 0.0195(13) 0.0214(13) 0.0040(10) 0.0060(10) 0.0090(11)
O1S 0.0384(14) 0.0637(17) 0.0645(17) 0.0395(14) 0.0350(13) 0.0247(13)
C3S 0.036(2) 0.045(2) 0.077(3) -0.006(2) 0.021(2) 0.0083(18)
C1A 0.062(6) 0.051(6) 0.085(7) -0.006(5) 0.049(5) 0.021(5)
C2A 0.032(2) 0.038(2) 0.053(3) 0.018(2) 0.019(2) 0.017(2)
O2S 0.036(3) 0.055(4) 0.085(4) -0.019(3) 0.035(3) -0.001(3)
C4S 0.076(6) 0.037(4) 0.072(6) 0.006(4) 0.032(5) 0.019(4)
C5S 0.083(10) 0.146(13) 0.116(10) 0.067(9) 0.055(9) 0.053(8)

loop_
_atom_type_symbol
_atom_type_description
_atom_type_scat_dispersion_real
_atom_type_scat_dispersion_imag
_atom_type_scat_source
C C 0.0033 0.0016 'International Tables Vol C Tables 4.2.6.8 and 6.1.1.4'
H H 0.0000 0.0000 'International Tables Vol C Tables 4.2.6.8 and 6.1.1.4'
N N 0.0061 0.0033 'International Tables Vol C Tables 4.2.6.8 and 6.1.1.4'
O O 0.0106 0.0060 'International Tables Vol C Tables 4.2.6.8 and 6.1.1.4'
P P 0.1023 0.0942 'International Tables Vol C Tables 4.2.6.8 and 6.1.1.4'
Mn Mn 0.3368 0.7283 'International Tables Vol C Tables 4.2.6.8 and 6.1.1.4'
Fe Fe 0.3463 0.8444 'International Tables Vol C Tables 4.2.6.8 and 6.1.1.4'

loop_
_geom_angle_atom_site_label_1
_geom_angle_atom_site_label_2
_geom_angle_atom_site_label_3
_geom_angle
_geom_angle_site_symmetry_1
_geom_angle_site_symmetry_3
C2 Fe1 C2 179.998(1) . 2_666
C2 Fe1 C1 88.47(10) . 2_666
C2 Fe1 C1 91.53(10) 2_666 2_666
C2 Fe1 C1 91.53(10) . .
C2 Fe1 C1 88.47(10) 2_666 .
C1 Fe1 C1 179.998(1) 2_666 .
C2 Fe1 C3 91.69(9) . 2_666
C2 Fe1 C3 88.31(9) 2_666 2_666
C1 Fe1 C3 89.23(10) 2_666 2_666
C1 Fe1 C3 90.77(10) . 2_666
C2 Fe1 C3 88.31(9) . .
C2 Fe1 C3 91.69(9) 2_666 .
C1 Fe1 C3 90.77(10) 2_666 .
C1 Fe1 C3 89.23(10) . .
C3 Fe1 C3 180.000(1) 2_666 .
C6 Fe2 C6 179.998(2) 2_777 .
C6 Fe2 C4 89.22(11) 2_777 .
C6 Fe2 C4 90.78(10) . .
C6 Fe2 C4 90.78(10) 2_777 2_777
C6 Fe2 C4 89.22(10) . 2_777
C4 Fe2 C4 179.998(2) . 2_777
C6 Fe2 C5 92.09(10) 2_777 .
C6 Fe2 C5 87.91(10) . .
C4 Fe2 C5 89.88(12) . .
C4 Fe2 C5 90.12(12) 2_777 .
C6 Fe2 C5 87.91(10) 2_777 2_777
C6 Fe2 C5 92.09(10) . 2_777
C4 Fe2 C5 90.12(12) . 2_777
C4 Fe2 C5 89.88(12) 2_777 2_777
C5 Fe2 C5 180.00(15) . 2_777
C2 N2 Mn1 142.82(17) . .
C6 N6 Mn1 148.57(19) . .
C12 O11 Mn1 125.07(16) . .
C22 O21 Mn1 126.05(15) . .
C14 N11 C31 122.9(2) . .
C14 N11 Mn1 124.81(18) . .
C31 N11 Mn1 111.87(16) . .
C24 N21 C32 122.5(2) . .
C24 N21 Mn1 125.38(16) . .
C32 N21 Mn1 111.93(15) . .
N1 C1 Fe1 179.1(2) . .
N2 C2 Fe1 178.0(2) . .
N3 C3 Fe1 179.0(2) . .
N4 C4 Fe2 178.9(2) . .
N5 C5 Fe2 177.8(2) . .
N6 C6 Fe2 177.9(2) . .
O11 Mn1 O21 91.13(7) . .
O11 Mn1 N21 175.45(8) . .
O21 Mn1 N21 92.48(8) . .
O11 Mn1 N11 92.04(8) . .
O21 Mn1 N11 176.48(8) . .
N21 Mn1 N11 84.44(8) . .
O11 Mn1 N6 92.93(8) . .
O21 Mn1 N6 93.37(7) . .
N21 Mn1 N6 89.63(8) . .
N11 Mn1 N6 84.93(8) . .
O11 Mn1 N2 93.08(7) . .
O21 Mn1 N2 92.58(7) . .
N21 Mn1 N2 83.99(8) . .
N11 Mn1 N2 88.79(8) . .
N6 Mn1 N2 171.46(7) . .
C12 C11 H11F 109.5 . .
C12 C11 H11G 109.5 . .
H11F C11 H11G 109.5 . .
C12 C11 H11H 109.5 . .
H11F C11 H11H 109.5 . .
H11G C11 H11H 109.5 . .
O11 C12 C13 125.4(2) . .
O11 C12 C11 113.2(2) . .
C13 C12 C11 121.4(3) . .
C12 C13 C14 125.9(2) . .
C12 C13 H13F 117.0 . .
C14 C13 H13F 117.0 . .
N11 C14 C13 121.7(2) . .
N11 C14 C15 120.8(2) . .
C13 C14 C15 117.6(2) . .
C14 C15 H15A 109.5 . .
C14 C15 H15B 109.5 . .
H15A C15 H15B 109.5 . .
C14 C15 H15C 109.5 . .
H15A C15 H15C 109.5 . .
H15B C15 H15C 109.5 . .
C22 C21 H21F 109.5 . .
C22 C21 H21G 109.5 . .
H21F C21 H21G 109.5 . .
C22 C21 H21H 109.5 . .
H21F C21 H21H 109.5 . .
H21G C21 H21H 109.5 . .
O21 C22 C23 125.6(2) . .
O21 C22 C21 113.1(2) . .
C23 C22 C21 121.3(2) . .
C22 C23 C24 125.6(2) . .
C22 C23 H23F 117.2 . .
C24 C23 H23F 117.2 . .
N21 C24 C23 122.3(2) . .
N21 C24 C25 120.3(2) . .
C23 C24 C25 117.3(2) . .
C24 C25 H25A 109.5 . .
C24 C25 H25B 109.5 . .
H25A C25 H25B 109.5 . .
C24 C25 H25C 109.5 . .
H25A C25 H25C 109.5 . .
H25B C25 H25C 109.5 . .
N11 C31 C32 108.8(2) . .
N11 C31 H31A 109.9 . .
C32 C31 H31A 109.9 . .
N11 C31 H31B 109.9 . .
C32 C31 H31B 109.9 . .
H31A C31 H31B 108.3 . .
N21 C32 C31 108.68(19) . .
N21 C32 H32A 110.0 . .
C31 C32 H32A 110.0 . .
N21 C32 H32B 110.0 . .
C31 C32 H32B 110.0 . .
H32A C32 H32B 108.3 . .
C121 P1 C131 107.37(13) . .
C121 P1 C141 108.36(12) . .
C131 P1 C141 114.43(12) . .
C121 P1 C111 112.18(13) . .
C131 P1 C111 108.83(12) . .
C141 P1 C111 105.77(13) . .
C231 P2 C241 109.32(11) . .
C231 P2 C211 108.93(12) . .
C241 P2 C211 110.23(12) . .
C231 P2 C221 109.29(12) . .
C241 P2 C221 106.11(11) . .
C211 P2 C221 112.90(11) . .
C116 C111 C112 120.3(3) . .
C116 C111 P1 122.6(3) . .
C112 C111 P1 117.1(2) . .
C113 C112 C111 120.0(3) . .
C113 C112 H11A 120.0 . .
C111 C112 H11A 120.0 . .
C114 C113 C112 119.5(4) . .
C114 C113 H11B 120.3 . .
C112 C113 H11B 120.3 . .
C115 C114 C113 121.8(3) . .
C115 C114 H11C 119.1 . .
C113 C114 H11C 119.1 . .
C114 C115 C116 120.1(3) . .
C114 C115 H11D 120.0 . .
C116 C115 H11D 120.0 . .
C111 C116 C115 118.4(4) . .
C111 C116 H11E 120.8 . .
C115 C116 H11E 120.8 . .
C122 C121 C126 119.0(3) . .
C122 C121 P1 119.9(2) . .
C126 C121 P1 121.1(2) . .
C123 C122 C121 119.9(3) . .
C123 C122 H12A 120.1 . .
C121 C122 H12A 120.1 . .
C122 C123 C124 120.8(3) . .
C122 C123 H12B 119.6 . .
C124 C123 H12B 119.6 . .
C125 C124 C123 119.7(3) . .
C125 C124 H12C 120.2 . .
C123 C124 H12C 120.2 . .
C124 C125 C126 120.1(3) . .
C124 C125 H12D 119.9 . .
C126 C125 H12D 119.9 . .
C125 C126 C121 120.5(3) . .
C125 C126 H12E 119.7 . .
C121 C126 H12E 119.7 . .
C132 C131 C136 119.7(2) . .
C132 C131 P1 119.8(2) . .
C136 C131 P1 120.3(2) . .
C133 C132 C131 120.0(2) . .
C133 C132 H13A 120.0 . .
C131 C132 H13A 120.0 . .
C132 C133 C134 119.8(3) . .
C132 C133 H13B 120.1 . .
C134 C133 H13B 120.1 . .
C135 C134 C133 120.6(3) . .
C135 C134 H13C 119.7 . .
C133 C134 H13C 119.7 . .
C134 C135 C136 120.2(3) . .
C134 C135 H13D 119.9 . .
C136 C135 H13D 119.9 . .
C135 C136 C131 119.6(3) . .
C135 C136 H13E 120.2 . .
C131 C136 H13E 120.2 . .
C146 C141 C142 119.8(2) . .
C146 C141 P1 122.9(2) . .
C142 C141 P1 117.16(19) . .
C143 C142 C141 120.4(3) . .
C143 C142 H14A 119.8 . .
C141 C142 H14A 119.8 . .
C144 C143 C142 119.3(3) . .
C144 C143 H14B 120.4 . .
C142 C143 H14B 120.4 . .
C145 C144 C143 120.7(3) . .
C145 C144 H14C 119.7 . .
C143 C144 H14C 119.7 . .
C144 C145 C146 121.1(3) . .
C144 C145 H14D 119.4 . .
C146 C145 H14D 119.4 . .
C141 C146 C145 118.6(3) . .
C141 C146 H14E 120.7 . .
C145 C146 H14E 120.7 . .
C216 C211 C212 120.2(2) . .
C216 C211 P2 120.41(19) . .
C212 C211 P2 119.4(2) . .
C213 C212 C211 119.6(3) . .
C213 C212 H21A 120.2 . .
C211 C212 H21A 120.2 . .
C214 C213 C212 120.2(3) . .
C214 C213 H21B 119.9 . .
C212 C213 H21B 119.9 . .
C215 C214 C213 120.1(3) . .
C215 C214 H21C 119.9 . .
C213 C214 H21C 119.9 . .
C214 C215 C216 120.4(3) . .
C214 C215 H21D 119.8 . .
C216 C215 H21D 119.8 . .
C211 C216 C215 119.4(3) . .
C211 C216 H21E 120.3 . .
C215 C216 H21E 120.3 . .
C226 C221 C222 119.8(2) . .
C226 C221 P2 117.78(19) . .
C222 C221 P2 122.20(19) . .
C223 C222 C221 118.9(2) . .
C223 C222 H22A 120.6 . .
C221 C222 H22A 120.6 . .
C224 C223 C222 121.2(3) . .
C224 C223 H22B 119.4 . .
C222 C223 H22B 119.4 . .
C223 C224 C225 119.8(3) . .
C223 C224 H22C 120.1 . .
C225 C224 H22C 120.1 . .
C224 C225 C226 120.3(3) . .
C224 C225 H22D 119.9 . .
C226 C225 H22D 119.9 . .
C225 C226 C221 120.0(2) . .
C225 C226 H22E 120.0 . .
C221 C226 H22E 120.0 . .
C232 C231 C236 119.4(2) . .
C232 C231 P2 120.9(2) . .
C236 C231 P2 119.62(19) . .
C234 C232 C231 120.1(3) . .
C234 C232 H23A 120.0 . .
C231 C232 H23A 120.0 . .
C236 C233 C235 119.8(2) . .
C236 C233 H23B 120.1 . .
C235 C233 H23B 120.1 . .
C235 C234 C232 120.1(3) . .
C235 C234 H23C 119.9 . .
C232 C234 H23C 119.9 . .
C233 C235 C234 120.3(3) . .
C233 C235 H23D 119.8 . .
C234 C235 H23D 119.8 . .
C233 C236 C231 120.3(2) . .
C233 C236 H23E 119.9 . .
C231 C236 H23E 119.9 . .
C242 C241 C246 120.5(2) . .
C242 C241 P2 120.90(19) . .
C246 C241 P2 118.51(18) . .
C243 C242 C241 119.1(2) . .
C243 C242 H24A 120.5 . .
C241 C242 H24A 120.5 . .
C244 C243 C242 120.4(2) . .
C244 C243 H24B 119.8 . .
C242 C243 H24B 119.8 . .
C243 C244 C245 120.5(2) . .
C243 C244 H24C 119.8 . .
C245 C244 H24C 119.8 . .
C246 C245 C244 119.8(2) . .
C246 C245 H24D 120.1 . .
C244 C245 H24D 120.1 . .
C245 C246 C241 119.7(2) . .
C245 C246 H24E 120.1 . .
C241 C246 H24E 120.1 . .
C2B O1S C2A 33.1(7) . .
C2B O1S H1 145.3 . .
C2A O1S H1 115.6 . .
C2B C3S C2A 32.1(7) . .
C2B C3S H2 97.1 . .
C2A C3S H2 129.2 . .
C2B C3S H3 114.2 . .
C2A C3S H3 97.9 . .
H2 C3S H3 111.1 . .
C2B C3S H4 118.2 . .
C2A C3S H4 101.6 . .
H2 C3S H4 107.1 . .
H3 C3S H4 108.3 . .
C1A C2A O1S 111.3(5) . .
C1A C2A C3S 124.0(5) . .
O1S C2A C3S 106.8(3) . .
C1A C2A H2AA 101.7 . .
O1S C2A H2AA 106.0 . .
C3S C2A H2AA 105.4 . .
C2B C1B H1BA 109.5 . .
C2B C1B H1BB 109.5 . .
H1BA C1B H1BB 109.5 . .
C2B C1B H1BC 109.5 . .
H1BA C1B H1BC 109.5 . .
H1BB C1B H1BC 109.5 . .
O1S C2B C3S 114.6(12) . .
O1S C2B C1B 115.3(14) . .
C3S C2B C1B 119.3(13) . .
O1S C2B H2BA 101.6 . .
C3S C2B H2BA 101.3 . .
C1B C2B H2BA 100.3 . .
C4S O2S H2SA 109.5 . .
C5S C4S O2S 110.3(8) . .
C5S C4S H4SA 109.6 . .
O2S C4S H4SA 109.6 . .
C5S C4S H4SB 109.6 . .
O2S C4S H4SB 109.6 . .
H4SA C4S H4SB 108.1 . .
C5S C5S C4S 158.6(19) 2_675 .
C5S C5S H5SA 45.1 2_675 .
C4S C5S H5SA 114.0 . .
C5S C5S H5SB 76.1 2_675 .
C4S C5S H5SB 112.4 . .
H5SA C5S H5SB 106.0 . .
C5S C5S H5SC 82.9 2_675 .
C4S C5S H5SC 111.8 . .
H5SA C5S H5SC 106.1 . .
H5SB C5S H5SC 105.9 . .

loop_
_geom_bond_atom_site_label_1
_geom_bond_atom_site_label_2
_geom_bond_distance
_geom_bond_site_symmetry_2
Fe1 C2 1.943(2) .
Fe1 C2 1.943(2) 2_666
Fe1 C1 1.951(3) 2_666
Fe1 C1 1.951(3) .
Fe1 C3 1.954(2) 2_666
Fe1 C3 1.955(2) .
Fe2 C6 1.937(2) 2_777
Fe2 C6 1.937(2) .
Fe2 C4 1.946(3) .
Fe2 C4 1.946(3) 2_777
Fe2 C5 1.947(3) .
Fe2 C5 1.947(3) 2_777
N1 C1 1.154(3) .
N2 C2 1.158(3) .
N2 Mn1 2.371(2) .
N3 C3 1.155(3) .
N4 C4 1.154(4) .
N5 C5 1.155(3) .
N6 C6 1.154(3) .
N6 Mn1 2.298(2) .
O11 C12 1.304(3) .
O11 Mn1 1.8923(17) .
O21 C22 1.304(3) .
O21 Mn1 1.9053(17) .
N11 C14 1.311(3) .
N11 C31 1.468(3) .
N11 Mn1 1.973(2) .
N21 C24 1.306(3) .
N21 C32 1.474(3) .
N21 Mn1 1.970(2) .
C11 C12 1.500(4) .
C11 H11F 0.9800 .
C11 H11G 0.9800 .
C11 H11H 0.9800 .
C12 C13 1.367(4) .
C13 C14 1.425(4) .
C13 H13F 0.9500 .
C14 C15 1.508(4) .
C15 H15A 0.9800 .
C15 H15B 0.9800 .
C15 H15C 0.9800 .
C21 C22 1.506(3) .
C21 H21F 0.9800 .
C21 H21G 0.9800 .
C21 H21H 0.9800 .
C22 C23 1.369(3) .
C23 C24 1.431(3) .
C23 H23F 0.9500 .
C24 C25 1.504(3) .
C25 H25A 0.9800 .
C25 H25B 0.9800 .
C25 H25C 0.9800 .
C31 C32 1.517(4) .
C31 H31A 0.9900 .
C31 H31B 0.9900 .
C32 H32A 0.9900 .
C32 H32B 0.9900 .
P1 C121 1.789(3) .
P1 C131 1.793(3) .
P1 C141 1.794(3) .
P1 C111 1.796(3) .
P2 C231 1.792(3) .
P2 C241 1.793(2) .
P2 C211 1.797(2) .
P2 C221 1.800(3) .
C111 C116 1.374(4) .
C111 C112 1.415(5) .
C112 C113 1.382(4) .
C112 H11A 0.9500 .
C113 C114 1.367(6) .
C113 H11B 0.9500 .
C114 C115 1.364(6) .
C114 H11C 0.9500 .
C115 C116 1.427(5) .
C115 H11D 0.9500 .
C116 H11E 0.9500 .
C121 C122 1.391(4) .
C121 C126 1.393(4) .
C122 C123 1.375(5) .
C122 H12A 0.9500 .
C123 C124 1.384(5) .
C123 H12B 0.9500 .
C124 C125 1.373(4) .
C124 H12C 0.9500 .
C125 C126 1.380(4) .
C125 H12D 0.9500 .
C126 H12E 0.9500 .
C131 C132 1.395(4) .
C131 C136 1.402(4) .
C132 C133 1.386(4) .
C132 H13A 0.9500 .
C133 C134 1.387(4) .
C133 H13B 0.9500 .
C134 C135 1.380(4) .
C134 H13C 0.9500 .
C135 C136 1.386(4) .
C135 H13D 0.9500 .
C136 H13E 0.9500 .
C141 C146 1.392(4) .
C141 C142 1.404(4) .
C142 C143 1.385(4) .
C142 H14A 0.9500 .
C143 C144 1.380(4) .
C143 H14B 0.9500 .
C144 C145 1.372(4) .
C144 H14C 0.9500 .
C145 C146 1.394(4) .
C145 H14D 0.9500 .
C146 H14E 0.9500 .
C211 C216 1.389(4) .
C211 C212 1.396(3) .
C212 C213 1.389(4) .
C212 H21A 0.9500 .
C213 C214 1.384(4) .
C213 H21B 0.9500 .
C214 C215 1.381(4) .
C214 H21C 0.9500 .
C215 C216 1.393(4) .
C215 H21D 0.9500 .
C216 H21E 0.9500 .
C221 C226 1.398(3) .
C221 C222 1.399(3) .
C222 C223 1.392(4) .
C222 H22A 0.9500 .
C223 C224 1.378(4) .
C223 H22B 0.9500 .
C224 C225 1.383(4) .
C224 H22C 0.9500 .
C225 C226 1.386(4) .
C225 H22D 0.9500 .
C226 H22E 0.9500 .
C231 C232 1.389(4) .
C231 C236 1.403(3) .
C232 C234 1.388(4) .
C232 H23A 0.9500 .
C233 C236 1.383(4) .
C233 C235 1.385(4) .
C233 H23B 0.9500 .
C234 C235 1.387(4) .
C234 H23C 0.9500 .
C235 H23D 0.9500 .
C236 H23E 0.9500 .
C241 C242 1.392(3) .
C241 C246 1.399(4) .
C242 C243 1.391(3) .
C242 H24A 0.9500 .
C243 C244 1.383(4) .
C243 H24B 0.9500 .
C244 C245 1.388(4) .
C244 H24C 0.9500 .
C245 C246 1.384(3) .
C245 H24D 0.9500 .
C246 H24E 0.9500 .
O1S C2B 1.414(18) .
O1S C2A 1.446(5) .
O1S H1 0.9714 .
C3S C2B 1.413(17) .
C3S C2A 1.516(6) .
C3S H2 0.9998 .
C3S H3 0.9864 .
C3S H4 0.9778 .
C1A C2A 1.400(11) .
C1A H1AA 0.9800 .
C1A H1AB 0.9800 .
C1A H1AC 0.9800 .
C2A H2AA 1.0025 .
C1B C2B 1.45(2) .
C1B H1BA 0.9800 .
C1B H1BB 0.9800 .
C1B H1BC 0.9800 .
C2B H2BA 0.9923 .
O2S C4S 1.465(10) .
O2S H2SA 0.8400 .
C4S C5S 1.450(13) .
C4S H4SA 0.9900 .
C4S H4SB 0.9900 .
C5S C5S 1.11(2) 2_675
C5S H5SA 0.9802 .
C5S H5SB 0.9822 .
C5S H5SC 0.9815 .

loop_
_geom_hbond_atom_site_label_D
_geom_hbond_atom_site_label_H
_geom_hbond_atom_site_label_A
_geom_hbond_distance_DH
_geom_hbond_distance_HA
_geom_hbond_distance_DA
_geom_hbond_angle_DHA
_geom_hbond_site_symmetry_A
O1S H1 N1 0.97 1.95 2.866(3) 156.5 .
O2S H2SA N4 0.84 2.22 3.041(6) 165.2 2_776
